data_7151809
loop_
_publ_author_name
'Maity, Sibaprasad'
'Kumar, Pankaj'
'Haldar, Debasish'

_publ_section_title
;
 An amyloid-like fibril-forming supramolecular cross-\b-structure of a
 model peptide: a crystallographic insight.
;
_journal_issue 10
_journal_name_full 'Organic &amp; biomolecular chemistry'
_journal_page_first 3787
_journal_page_last 3791
_journal_paper_doi 10.1039/c0ob01033b
_journal_volume 9
_journal_year 2011
_chemical_absolute_configuration syn
_chemical_formula_moiety 'C20 H30 N2 O5'
_chemical_formula_sum 'C20 H30 N2 O5'
_chemical_formula_weight 378.46
_chemical_melting_point 356
_chemical_name_common methyl-2-(2-(tert-butoxycarbonylamino)-3-methylbutanamido)-3-phenylpropanoate
_chemical_name_systematic
;
?
;
_space_group_IT_number 19
_symmetry_cell_setting orthorhombic
_symmetry_space_group_name_Hall 'P 2ac 2ab'
_symmetry_space_group_name_H-M 'P 21 21 21'
_atom_sites_solution_hydrogens geom
_atom_sites_solution_primary direct
_atom_sites_solution_secondary difmap
_audit_creation_method SHELXL-97
_cell_angle_alpha 90.00
_cell_angle_beta 90.00
_cell_angle_gamma 90.00
_cell_formula_units_Z 4
_cell_length_a 5.1057(5)
_cell_length_b 10.2051(12)
_cell_length_c 40.956(4)
_cell_measurement_reflns_used 2545
_cell_measurement_temperature 296(2)
_cell_measurement_theta_max 21.00
_cell_measurement_theta_min 2.23
_cell_volume 2134.0(4)
_computing_cell_refinement 'Bruker SMART'
_computing_data_collection 'Bruker SMART'
_computing_data_reduction 'Bruker SAINT'
_computing_molecular_graphics 'Bruker SHELXTL'
_computing_publication_material 'Bruker SHELXTL'
_computing_structure_refinement 'SHELXL-97 (Sheldrick, 1997)'
_computing_structure_solution 'SHELXS-97 (Sheldrick, 1990)'
_diffrn_ambient_temperature 296(2)
_diffrn_measured_fraction_theta_full 0.997
_diffrn_measured_fraction_theta_max 0.997
_diffrn_measurement_device_type 'CCD area detector'
_diffrn_measurement_method 'phi and omega scans'
_diffrn_radiation_monochromator graphite
_diffrn_radiation_source 'fine-focus sealed tube'
_diffrn_radiation_type MoK\a
_diffrn_radiation_wavelength 0.71073
_diffrn_reflns_av_R_equivalents 0.0634
_diffrn_reflns_av_sigmaI/netI 0.0534
_diffrn_reflns_limit_h_max 5
_diffrn_reflns_limit_h_min -5
_diffrn_reflns_limit_k_max 10
_diffrn_reflns_limit_k_min -10
_diffrn_reflns_limit_l_max 42
_diffrn_reflns_limit_l_min -43
_diffrn_reflns_number 14620
_diffrn_reflns_theta_full 22.25
_diffrn_reflns_theta_max 22.25
_diffrn_reflns_theta_min 0.99
_exptl_absorpt_coefficient_mu 0.084
_exptl_absorpt_correction_type none
_exptl_crystal_colour colourless
_exptl_crystal_density_diffrn 1.178
_exptl_crystal_density_method 'not measured'
_exptl_crystal_description rod
_exptl_crystal_F_000 816
_exptl_crystal_size_max 0.41
_exptl_crystal_size_mid 0.23
_exptl_crystal_size_min 0.13
_refine_diff_density_max 0.165
_refine_diff_density_min -0.148
_refine_diff_density_rms 0.035
_refine_ls_abs_structure_details 'Flack H D (1983), Acta Cryst. A39, 876-881'
_refine_ls_abs_structure_Flack -1(2)
_refine_ls_extinction_method none
_refine_ls_goodness_of_fit_ref 0.938
_refine_ls_hydrogen_treatment constr
_refine_ls_matrix_type full
_refine_ls_number_parameters 250
_refine_ls_number_reflns 2710
_refine_ls_number_restraints 0
_refine_ls_restrained_S_all 0.938
_refine_ls_R_factor_all 0.0694
_refine_ls_R_factor_gt 0.0453
_refine_ls_shift/su_max 0.026
_refine_ls_shift/su_mean 0.001
_refine_ls_structure_factor_coef Fsqd
_refine_ls_weighting_details 'calc w=1/[\s^2^(Fo^2^)+(0.0811P)^2^+0.3763P] where P=(Fo^2^+2Fc^2^)/3'
_refine_ls_weighting_scheme calc
_refine_ls_wR_factor_gt 0.1091
_refine_ls_wR_factor_ref 0.1315
_reflns_number_gt 2070
_reflns_number_total 2710
_reflns_threshold_expression >2sigma(I)
_cod_data_source_file c0ob01033b.txt
_cod_data_source_block sm
_cod_depositor_comments
;
The following automatic conversions were performed:
'_symmetry_cell_setting' value 'Orthorhombic' changed to 'orthorhombic'
according to '/home/saulius/struct/CIF-dictionaries/cif_core.dic'
dictionary named 'cif_core.dic' version 2.4.1 from 2010-06-29.

Automatic conversion script
Id: cif_fix_enum 1555 2011-01-17 13:19:09Z saulius 

The following automatic conversions were performed:

'_chemical_melting_point' value '356K' was changed to '356' - the
value should be numeric and without a unit designator.

Automatic conversion script
Id: cif_fix_values 1569 2011-02-09 13:29:24Z adriana 
;
_cod_original_sg_symbol_H-M P2(1)2(1)2(1)
_cod_database_code 7151809

loop_
_symmetry_equiv_pos_as_xyz
'x, y, z'
'x+1/2, -y+1/2, -z'
'-x, y+1/2, -z+1/2'
'-x+1/2, -y, z+1/2'

loop_
_atom_site_label
_atom_site_type_symbol
_atom_site_fract_x
_atom_site_fract_y
_atom_site_fract_z
_atom_site_U_iso_or_equiv
_atom_site_adp_type
_atom_site_occupancy
_atom_site_symmetry_multiplicity
_atom_site_calc_flag
_atom_site_refinement_flags
_atom_site_disorder_assembly
_atom_site_disorder_group
O1 O 0.3739(4) 0.2581(3) 0.18307(5) 0.0539(7) Uani 1 1 d . . .
N2 N 0.2741(5) 0.2795(3) 0.13109(6) 0.0421(7) Uani 1 1 d . . .
H2 H 0.1150 0.2708 0.1376 0.050 Uiso 1 1 calc R . .
O3 O 0.6997(5) 0.2739(3) 0.14577(6) 0.0597(7) Uani 1 1 d . . .
O4 O 0.1018(4) 0.5065(2) 0.08817(6) 0.0539(7) Uani 1 1 d . . .
O5 O 0.8619(6) 0.7766(3) 0.04990(6) 0.0806(9) Uani 1 1 d . . .
N1 N 0.5418(5) 0.5140(3) 0.08958(6) 0.0383(7) Uani 1 1 d . . .
H1 H 0.6822 0.4686 0.0922 0.046 Uiso 1 1 calc R . .
O6 O 0.7144(5) 0.5864(2) 0.03198(6) 0.0613(8) Uani 1 1 d . . .
C1 C 0.3649(8) 0.2346(6) 0.23973(10) 0.118(2) Uani 1 1 d . . .
H1A H 0.2552 0.3110 0.2403 0.176 Uiso 1 1 calc R . .
H1B H 0.4623 0.2286 0.2597 0.176 Uiso 1 1 calc R . .
H1C H 0.2579 0.1579 0.2372 0.176 Uiso 1 1 calc R . .
C2 C 0.5524(7) 0.2447(4) 0.21127(8) 0.0588(11) Uani 1 1 d . . .
C3 C 0.4696(7) 0.2701(3) 0.15271(8) 0.0416(9) Uani 1 1 d . . .
C4 C 0.3260(6) 0.3041(3) 0.09668(7) 0.0379(9) Uani 1 1 d . . .
H4 H 0.5044 0.2746 0.0918 0.045 Uiso 1 1 calc R . .
C5 C 0.3129(7) 0.4508(3) 0.09087(7) 0.0356(8) Uani 1 1 d . . .
C6 C 0.5700(7) 0.6525(3) 0.08417(7) 0.0402(9) Uani 1 1 d . . .
H6 H 0.3946 0.6881 0.0801 0.048 Uiso 1 1 calc R . .
C7 C 0.6818(7) 0.7236(3) 0.11423(8) 0.0494(9) Uani 1 1 d . . .
H7A H 0.8295 0.6741 0.1226 0.059 Uiso 1 1 calc R . .
H7B H 0.7455 0.8091 0.1076 0.059 Uiso 1 1 calc R . .
C8 C 0.4845(7) 0.7403(4) 0.14086(8) 0.0455(9) Uani 1 1 d . . .
C9 C 0.4068(9) 0.6365(4) 0.16015(9) 0.0645(12) Uani 1 1 d . . .
H9 H 0.4864 0.5551 0.1577 0.077 Uiso 1 1 calc R . .
C10 C 0.2115(12) 0.6529(7) 0.18311(10) 0.0924(17) Uani 1 1 d . . .
H10 H 0.1563 0.5820 0.1956 0.111 Uiso 1 1 calc R . .
C11 C 0.0997(10) 0.7727(8) 0.18746(12) 0.101(2) Uani 1 1 d . . .
H11 H -0.0329 0.7840 0.2028 0.121 Uiso 1 1 calc R . .
C12 C 0.7195(9) 0.3665(5) 0.21456(10) 0.0761(13) Uani 1 1 d . . .
H12A H 0.8402 0.3711 0.1966 0.114 Uiso 1 1 calc R . .
H12B H 0.8151 0.3631 0.2347 0.114 Uiso 1 1 calc R . .
H12C H 0.6091 0.4427 0.2144 0.114 Uiso 1 1 calc R . .
C13 C 0.7134(9) 0.1225(4) 0.20798(11) 0.0811(14) Uani 1 1 d . . .
H13A H 0.6010 0.0500 0.2028 0.122 Uiso 1 1 calc R . .
H13B H 0.8021 0.1053 0.2282 0.122 Uiso 1 1 calc R . .
H13C H 0.8399 0.1339 0.1909 0.122 Uiso 1 1 calc R . .
C14 C 0.3716(9) 0.8582(5) 0.14653(11) 0.0745(13) Uani 1 1 d . . .
H14 H 0.4254 0.9303 0.1344 0.089 Uiso 1 1 calc R . .
C15 C 0.1824(12) 0.8743(7) 0.16944(14) 0.108(2) Uani 1 1 d . . .
H15 H 0.1092 0.9567 0.1727 0.129 Uiso 1 1 calc R . .
C16 C 0.7340(7) 0.6800(4) 0.05403(8) 0.0471(9) Uani 1 1 d . . .
C17 C 0.8721(10) 0.6006(5) 0.00281(9) 0.0829(15) Uani 1 1 d . . .
H17A H 0.8268 0.6808 -0.0080 0.124 Uiso 1 1 calc R . .
H17B H 0.8401 0.5280 -0.0115 0.124 Uiso 1 1 calc R . .
H17C H 1.0541 0.6024 0.0087 0.124 Uiso 1 1 calc R . .
C18 C 0.1381(7) 0.2313(3) 0.07418(8) 0.0484(9) Uani 1 1 d . . .
H18 H -0.0377 0.2673 0.0776 0.058 Uiso 1 1 calc R . .
C19 C 0.2143(10) 0.2567(4) 0.03908(8) 0.0819(14) Uani 1 1 d . . .
H19A H 0.3912 0.2281 0.0355 0.123 Uiso 1 1 calc R . .
H19B H 0.2014 0.3488 0.0346 0.123 Uiso 1 1 calc R . .
H19C H 0.0987 0.2094 0.0248 0.123 Uiso 1 1 calc R . .
C20 C 0.1276(11) 0.0859(4) 0.08131(11) 0.0860(15) Uani 1 1 d . . .
H20A H 0.0092 0.0443 0.0664 0.129 Uiso 1 1 calc R . .
H20B H 0.0677 0.0724 0.1033 0.129 Uiso 1 1 calc R . .
H20C H 0.2993 0.0489 0.0788 0.129 Uiso 1 1 calc R . .

loop_
_atom_site_aniso_label
_atom_site_aniso_U_11
_atom_site_aniso_U_22
_atom_site_aniso_U_33
_atom_site_aniso_U_23
_atom_site_aniso_U_13
_atom_site_aniso_U_12
O1 0.0305(13) 0.0983(19) 0.0330(13) 0.0124(13) 0.0003(11) 0.0066(14)
N2 0.0257(15) 0.066(2) 0.0345(16) 0.0082(13) 0.0058(13) 0.0005(14)
O3 0.0236(14) 0.105(2) 0.0507(15) 0.0042(14) 0.0023(11) 0.0015(14)
O4 0.0228(14) 0.0571(16) 0.0819(19) 0.0025(13) 0.0004(13) 0.0062(13)
O5 0.111(3) 0.0656(19) 0.0653(18) 0.0003(14) 0.0234(17) -0.034(2)
N1 0.0272(16) 0.0428(17) 0.0450(17) 0.0030(13) -0.0018(14) 0.0037(13)
O6 0.0752(19) 0.0662(18) 0.0424(15) -0.0049(13) 0.0066(14) -0.0109(15)
C1 0.056(3) 0.253(7) 0.044(2) 0.049(4) -0.004(2) 0.012(4)
C2 0.035(2) 0.101(3) 0.040(2) 0.017(2) -0.0076(18) 0.008(2)
C3 0.032(2) 0.056(2) 0.036(2) 0.0030(17) -0.0009(18) 0.0032(19)
C4 0.0274(19) 0.049(2) 0.037(2) -0.0016(16) 0.0074(16) 0.0036(16)
C5 0.029(2) 0.046(2) 0.0319(18) -0.0033(15) 0.0015(16) 0.0017(18)
C6 0.0328(19) 0.041(2) 0.046(2) 0.0004(16) -0.0006(17) 0.0017(16)
C7 0.044(2) 0.049(2) 0.055(2) -0.0062(17) 0.0007(18) -0.0040(19)
C8 0.042(2) 0.055(2) 0.040(2) -0.0053(19) -0.0031(16) 0.007(2)
C9 0.083(3) 0.065(3) 0.046(2) -0.003(2) 0.001(2) -0.008(2)
C10 0.094(4) 0.138(5) 0.045(3) -0.004(3) 0.009(3) -0.042(4)
C11 0.055(3) 0.201(7) 0.048(3) -0.030(4) 0.010(2) -0.001(4)
C12 0.077(3) 0.083(3) 0.069(3) -0.011(2) -0.024(3) 0.010(3)
C13 0.076(3) 0.075(3) 0.092(3) 0.015(3) -0.026(3) 0.004(3)
C14 0.085(3) 0.070(3) 0.069(3) -0.003(2) 0.012(3) 0.023(3)
C15 0.092(4) 0.153(6) 0.078(4) -0.037(4) 0.014(3) 0.053(4)
C16 0.043(2) 0.052(2) 0.046(2) 0.0014(19) 0.0015(19) -0.0013(19)
C17 0.115(4) 0.092(4) 0.041(2) 0.000(2) 0.023(3) -0.002(3)
C18 0.050(2) 0.051(2) 0.043(2) -0.0037(17) -0.0015(17) -0.0004(19)
C19 0.121(4) 0.084(3) 0.042(2) -0.006(2) -0.008(2) -0.012(3)
C20 0.115(4) 0.064(3) 0.079(3) -0.007(2) -0.006(3) -0.028(3)

loop_
_atom_type_symbol
_atom_type_description
_atom_type_scat_dispersion_real
_atom_type_scat_dispersion_imag
_atom_type_scat_source
C C 0.0033 0.0016 'International Tables Vol C Tables 4.2.6.8 and 6.1.1.4'
H H 0.0000 0.0000 'International Tables Vol C Tables 4.2.6.8 and 6.1.1.4'
N N 0.0061 0.0033 'International Tables Vol C Tables 4.2.6.8 and 6.1.1.4'
O O 0.0106 0.0060 'International Tables Vol C Tables 4.2.6.8 and 6.1.1.4'

loop_
_geom_angle_atom_site_label_1
_geom_angle_atom_site_label_2
_geom_angle_atom_site_label_3
_geom_angle
_geom_angle_site_symmetry_1
_geom_angle_site_symmetry_3
_geom_angle_publ_flag
C3 O1 C2 120.6(2) . . ?
C3 N2 C4 121.2(3) . . ?
C3 N2 H2 119.4 . . ?
C4 N2 H2 119.4 . . ?
C5 N1 C6 124.6(3) . . ?
C5 N1 H1 117.7 . . ?
C6 N1 H1 117.7 . . ?
C16 O6 C17 116.8(3) . . ?
C2 C1 H1A 109.5 . . ?
C2 C1 H1B 109.5 . . ?
H1A C1 H1B 109.5 . . ?
C2 C1 H1C 109.5 . . ?
H1A C1 H1C 109.5 . . ?
H1B C1 H1C 109.5 . . ?
O1 C2 C13 110.2(3) . . ?
O1 C2 C1 102.6(3) . . ?
C13 C2 C1 111.1(4) . . ?
O1 C2 C12 109.9(3) . . ?
C13 C2 C12 112.5(3) . . ?
C1 C2 C12 110.1(4) . . ?
O3 C3 N2 124.5(3) . . ?
O3 C3 O1 125.1(3) . . ?
N2 C3 O1 110.4(3) . . ?
N2 C4 C5 108.3(2) . . ?
N2 C4 C18 112.8(3) . . ?
C5 C4 C18 111.0(3) . . ?
N2 C4 H4 108.2 . . ?
C5 C4 H4 108.2 . . ?
C18 C4 H4 108.2 . . ?
O4 C5 N1 122.8(3) . . ?
O4 C5 C4 120.8(3) . . ?
N1 C5 C4 116.3(3) . . ?
N1 C6 C16 111.2(3) . . ?
N1 C6 C7 112.2(3) . . ?
C16 C6 C7 111.0(3) . . ?
N1 C6 H6 107.4 . . ?
C16 C6 H6 107.4 . . ?
C7 C6 H6 107.4 . . ?
C8 C7 C6 112.8(3) . . ?
C8 C7 H7A 109.0 . . ?
C6 C7 H7A 109.0 . . ?
C8 C7 H7B 109.0 . . ?
C6 C7 H7B 109.0 . . ?
H7A C7 H7B 107.8 . . ?
C14 C8 C9 117.5(4) . . ?
C14 C8 C7 120.9(3) . . ?
C9 C8 C7 121.6(4) . . ?
C8 C9 C10 120.3(4) . . ?
C8 C9 H9 119.9 . . ?
C10 C9 H9 119.9 . . ?
C11 C10 C9 120.1(5) . . ?
C11 C10 H10 120.0 . . ?
C9 C10 H10 120.0 . . ?
C15 C11 C10 119.4(5) . . ?
C15 C11 H11 120.3 . . ?
C10 C11 H11 120.3 . . ?
C2 C12 H12A 109.5 . . ?
C2 C12 H12B 109.5 . . ?
H12A C12 H12B 109.5 . . ?
C2 C12 H12C 109.5 . . ?
H12A C12 H12C 109.5 . . ?
H12B C12 H12C 109.5 . . ?
C2 C13 H13A 109.5 . . ?
C2 C13 H13B 109.5 . . ?
H13A C13 H13B 109.5 . . ?
C2 C13 H13C 109.5 . . ?
H13A C13 H13C 109.5 . . ?
H13B C13 H13C 109.5 . . ?
C8 C14 C15 122.0(5) . . ?
C8 C14 H14 119.0 . . ?
C15 C14 H14 119.0 . . ?
C11 C15 C14 120.7(5) . . ?
C11 C15 H15 119.6 . . ?
C14 C15 H15 119.6 . . ?
O5 C16 O6 122.9(3) . . ?
O5 C16 C6 124.7(3) . . ?
O6 C16 C6 112.4(3) . . ?
O6 C17 H17A 109.5 . . ?
O6 C17 H17B 109.5 . . ?
H17A C17 H17B 109.5 . . ?
O6 C17 H17C 109.5 . . ?
H17A C17 H17C 109.5 . . ?
H17B C17 H17C 109.5 . . ?
C19 C18 C20 111.2(3) . . ?
C19 C18 C4 109.2(3) . . ?
C20 C18 C4 112.6(3) . . ?
C19 C18 H18 107.9 . . ?
C20 C18 H18 107.9 . . ?
C4 C18 H18 107.9 . . ?
C18 C19 H19A 109.5 . . ?
C18 C19 H19B 109.5 . . ?
H19A C19 H19B 109.5 . . ?
C18 C19 H19C 109.5 . . ?
H19A C19 H19C 109.5 . . ?
H19B C19 H19C 109.5 . . ?
C18 C20 H20A 109.5 . . ?
C18 C20 H20B 109.5 . . ?
H20A C20 H20B 109.5 . . ?
C18 C20 H20C 109.5 . . ?
H20A C20 H20C 109.5 . . ?
H20B C20 H20C 109.5 . . ?

loop_
_geom_bond_atom_site_label_1
_geom_bond_atom_site_label_2
_geom_bond_distance
_geom_bond_site_symmetry_2
_geom_bond_publ_flag
O1 C3 1.342(4) . ?
O1 C2 1.477(4) . ?
N2 C3 1.338(4) . ?
N2 C4 1.456(4) . ?
N2 H2 0.8600 . ?
O3 C3 1.210(4) . ?
O4 C5 1.223(4) . ?
O5 C16 1.194(4) . ?
N1 C5 1.336(4) . ?
N1 C6 1.438(4) . ?
N1 H1 0.8600 . ?
O6 C16 1.318(4) . ?
O6 C17 1.448(4) . ?
C1 C2 1.512(5) . ?
C1 H1A 0.9600 . ?
C1 H1B 0.9600 . ?
C1 H1C 0.9600 . ?
C2 C13 1.500(5) . ?
C2 C12 1.514(6) . ?
C4 C5 1.517(4) . ?
C4 C18 1.523(5) . ?
C4 H4 0.9800 . ?
C6 C16 1.518(5) . ?
C6 C7 1.539(4) . ?
C6 H6 0.9800 . ?
C7 C8 1.495(5) . ?
C7 H7A 0.9700 . ?
C7 H7B 0.9700 . ?
C8 C14 1.354(5) . ?
C8 C9 1.380(5) . ?
C9 C10 1.381(6) . ?
C9 H9 0.9300 . ?
C10 C11 1.361(7) . ?
C10 H10 0.9300 . ?
C11 C15 1.341(8) . ?
C11 H11 0.9300 . ?
C12 H12A 0.9600 . ?
C12 H12B 0.9600 . ?
C12 H12C 0.9600 . ?
C13 H13A 0.9600 . ?
C13 H13B 0.9600 . ?
C13 H13C 0.9600 . ?
C14 C15 1.357(7) . ?
C14 H14 0.9300 . ?
C15 H15 0.9300 . ?
C17 H17A 0.9600 . ?
C17 H17B 0.9600 . ?
C17 H17C 0.9600 . ?
C18 C19 1.512(5) . ?
C18 C20 1.513(5) . ?
C18 H18 0.9800 . ?
C19 H19A 0.9600 . ?
C19 H19B 0.9600 . ?
C19 H19C 0.9600 . ?
C20 H20A 0.9600 . ?
C20 H20B 0.9600 . ?
C20 H20C 0.9600 . ?

loop_
_cod_related_entry_id
_cod_related_entry_database
_cod_related_entry_code
1 ChemSpider 10346709
